data_7123708
loop_
_publ_author_name
'Wang, Zhi-Qin'
'Tang, Xiaosheng'
'Yang, Zhao-Qi'
'yu, baoyi'
'Wang, Hua-Jing'
'Sang, Wei'
'Yuan, Ye'
'Chen, Cheng'
'Verpoort, Francis'

_publ_section_title
;
 Highly active bidentate N-heterocyclic carbene/ruthenium complexes
 performing dehydrogenative coupling of alcohols and hydroxides in open
 air
;
_journal_name_full 'Chemical Communications'
_journal_paper_doi 10.1039/C9CC03519B
_journal_year 2019
_chemical_formula_moiety 'C20 H22 I N3 O2 Ru, C D Cl3'
_chemical_formula_sum 'C21 H22 Cl3 D I N3 O2 Ru'
_chemical_formula_weight 684.75
_chemical_melting_point 502.7(7)
_space_group_crystal_system triclinic
_space_group_IT_number 2
_space_group_name_Hall '-P 1'
_space_group_name_H-M_alt 'P -1'
_symmetry_space_group_name_Hall '-P 1'
_symmetry_space_group_name_H-M 'P -1'
_atom_sites_solution_hydrogens geom
_atom_sites_solution_primary dual
_audit_creation_date 2019-06-14
_audit_creation_method
;
Olex2 1.2-beta
(compiled 2016.11.30 svn.r3356 for OlexSys, GUI svn.r5269)
;
_audit_update_record
;
2019-06-16 deposited with the CCDC.    2019-06-20 downloaded from the CCDC.
;
_cell_angle_alpha 69.440(2)
_cell_angle_beta 86.519(2)
_cell_angle_gamma 76.073(2)
_cell_formula_units_Z 2
_cell_length_a 7.7867(2)
_cell_length_b 11.3713(2)
_cell_length_c 14.9139(3)
_cell_measurement_reflns_used 7518
_cell_measurement_temperature 120.0(1)
_cell_measurement_theta_max 74.0980
_cell_measurement_theta_min 4.3180
_cell_volume 1199.68(5)
_computing_cell_refinement 'CrysAlisPro 1.171.39.33c (Rigaku OD, 2017)'
_computing_data_collection 'CrysAlisPro 1.171.39.33c (Rigaku OD, 2017)'
_computing_data_reduction 'CrysAlisPro 1.171.39.33c (Rigaku OD, 2017)'
_computing_molecular_graphics 'Olex2 (Dolomanov et al., 2009)'
_computing_publication_material 'Olex2 (Dolomanov et al., 2009)'
_computing_structure_refinement 'ShelXL (Sheldrick, 2015)'
_computing_structure_solution 'ShelXT (Sheldrick, 2015)'
_diffrn_ambient_environment N~2~
_diffrn_ambient_temperature 120.0(1)
_diffrn_detector 'CCD plate'
_diffrn_measured_fraction_theta_full 0.9951
_diffrn_measured_fraction_theta_max 0.9593
_diffrn_measurement_details
;
List of Runs (angles in degrees, time in seconds):

  # Type    Start    End  Width  t~exp~   \w     \q     \k     \f   Frames
#--------------------------------------------------------------------------
  1  \w    -88.00  29.00   0.50    0.50    --    0.00 -57.00  90.00  234
  2  \w    -14.00  28.00   0.50    0.50    --    0.00 -57.00-180.00   84
  3  \w    -79.00 -35.00   0.50    0.50    --    0.00 -57.00   0.00   88
  4  \w     -1.00  82.00   0.50    0.50    --    0.00  38.00  60.00  166
  5  \w    -83.00 -57.00   0.50    0.50    --    0.00 -57.00-180.00   52
  6  \w     10.00 132.00   0.50    0.50    --   95.80 -30.00 150.00  244
  7  \w     49.00 133.00   0.50    0.50    --   95.80 -82.00  60.00  168
  8  \w     63.00  89.00   0.50    0.50    --   95.80  30.00   0.00   52
  9  \w     76.00 154.00   0.50    0.50    --   95.80  30.00 150.00  156
 10  \w     11.00  44.00   0.50    0.50    --   95.80 -82.00  60.00   66
 11  \w     44.00  78.00   0.50    0.50    --   95.80 -82.00   0.00   68
 12  \w     81.00 106.00   0.50    0.50    --   95.80 -82.00   0.00   50
 13  \w     92.00 118.00   0.50    0.50    --   95.80 -82.00 120.00   52
 14  \w      8.00  34.00   0.50    0.50    --   95.80 -45.00 -60.00   52
 15  \w     10.00 121.00   0.50    0.50    --   95.80 -82.00-120.00  222
 16  \w     94.00 185.00   0.50    0.50    --   95.80  30.00 120.00  182
 17  \w     62.00 111.00   0.50    0.50    --   95.80 -45.00 -60.00   98
 18  \w    100.00 174.00   0.50    0.50    --   95.80  30.00   0.00  148
 19  \w     92.00 132.00   0.50    0.50    --   95.80 -82.00 -60.00   80
 20  \w     96.00 122.00   0.50    0.50    --   95.80  61.00-180.00   52
 21  \w     32.00 125.00   0.50    0.50    --   95.80 -61.00-120.00  186
 22  \w     11.00 120.00   0.50    0.50    --   95.80 -61.00  60.00  218
;
_diffrn_measurement_device 'four-circle diffractometer'
_diffrn_measurement_device_type 'XtaLAB AFC12 (RINC): Kappa single'
_diffrn_measurement_method '\w scans'
_diffrn_orient_matrix_type 'CrysAlisPro convention (1999,Acta A55,543-557)'
_diffrn_orient_matrix_UB_11 0.0078696000
_diffrn_orient_matrix_UB_12 -0.1336930000
_diffrn_orient_matrix_UB_13 0.0771172000
_diffrn_orient_matrix_UB_21 -0.0997694000
_diffrn_orient_matrix_UB_22 0.0653985000
_diffrn_orient_matrix_UB_23 0.0688781000
_diffrn_orient_matrix_UB_31 -0.1776590000
_diffrn_orient_matrix_UB_32 -0.0025465000
_diffrn_orient_matrix_UB_33 -0.0385825000
_diffrn_radiation_monochromator mirror
_diffrn_radiation_probe x-ray
_diffrn_radiation_type 'Cu K\a'
_diffrn_radiation_wavelength 1.54184
_diffrn_reflns_av_R_equivalents 0.0315
_diffrn_reflns_av_unetI/netI 0.0393
_diffrn_reflns_Laue_measured_fraction_full 0.994
_diffrn_reflns_Laue_measured_fraction_max 0.958
_diffrn_reflns_limit_h_max 7
_diffrn_reflns_limit_h_min -9
_diffrn_reflns_limit_k_max 14
_diffrn_reflns_limit_k_min -14
_diffrn_reflns_limit_l_max 16
_diffrn_reflns_limit_l_min -18
_diffrn_reflns_number 12444
_diffrn_reflns_point_group_measured_fraction_full 0.994
_diffrn_reflns_point_group_measured_fraction_max 0.958
_diffrn_reflns_theta_full 67.684
_diffrn_reflns_theta_max 74.218
_diffrn_reflns_theta_min 3.166
_diffrn_source 'Rotating-anode X-ray tube (dual wavelength)'
_diffrn_source_type 'Rigaku (Cu) X-ray DW Source'
_exptl_absorpt_coefficient_mu 18.663
_exptl_absorpt_correction_T_max 1.00000
_exptl_absorpt_correction_T_min 0.45259
_exptl_absorpt_correction_type multi-scan
_exptl_absorpt_process_details
;
CrysAlisPro 1.171.39.33c (Rigaku Oxford Diffraction, 2017)
Empirical absorption correction using spherical harmonics,
 implemented in SCALE3 ABSPACK scaling algorithm.
;
_exptl_crystal_colour 'brownish red'
_exptl_crystal_colour_primary brown
_exptl_crystal_density_diffrn 1.896
_exptl_crystal_description block
_exptl_crystal_F_000 668
_exptl_crystal_preparation hadd
_exptl_crystal_recrystallization_method 'Re-crystallisation from solvent: CDCl3/n-pentane'
_exptl_crystal_size_max 0.2
_exptl_crystal_size_mid 0.11
_exptl_crystal_size_min 0.1
_refine_diff_density_max 1.642
_refine_diff_density_min -1.211
_refine_diff_density_rms 0.121
_refine_ls_extinction_method none
_refine_ls_goodness_of_fit_ref 1.086
_refine_ls_hydrogen_treatment constr
_refine_ls_matrix_type full
_refine_ls_number_parameters 288
_refine_ls_number_reflns 4681
_refine_ls_number_restraints 0
_refine_ls_restrained_S_all 1.086
_refine_ls_R_factor_all 0.0356
_refine_ls_R_factor_gt 0.0333
_refine_ls_shift/su_max 0.001
_refine_ls_shift/su_mean 0.000
_refine_ls_structure_factor_coef Fsqd
_refine_ls_weighting_details 'w=1/[\s^2^(Fo^2^)+(0.0417P)^2^+2.2171P] where P=(Fo^2^+2Fc^2^)/3'
_refine_ls_weighting_scheme calc
_refine_ls_wR_factor_gt 0.0867
_refine_ls_wR_factor_ref 0.0879
_reflns_Friedel_coverage 0.000
_reflns_number_gt 4309
_reflns_number_total 4681
_reflns_threshold_expression 'I > 2\s(I)'
_cod_data_source_file c9cc03519b2.cif
_cod_data_source_block chen-wzq-169
_cod_depositor_comments
;
The following automatic conversions were performed:

'_chemical_melting_point' value '502.05-503.35' was changed to
'502.7(7)' - the average value was taken and precision was estimated.

Automatic conversion script
Id: cif_fix_values 4973 2017-02-22 13:04:09Z antanas 
;
_cod_database_code 7123708
_shelx_space_group_comment
;
The symmetry employed for this shelxl refinement is uniquely defined
by the following loop, which should always be used as a source of
symmetry information in preference to the above space-group names.
They are only intended as comments.
;
_shelx_estimated_absorpt_t_max 0.257
_shelx_estimated_absorpt_t_min 0.118
_reflns_odcompleteness_completeness 99.51
_reflns_odcompleteness_iscentric 1
_reflns_odcompleteness_theta 66.97
_olex2_refinement_description
;
1. Fixed Uiso
 At 1.2 times of:
  All C(H) groups
 At 1.5 times of:
  All C(H,H,H) groups
2. Uiso/Uaniso restraints and constraints
Uanis(I1A) = Uanis(I1)
3. Others
 Sof(I1A)=1-FVAR(1)
 Sof(I1)=FVAR(1)
4.a Ternary CH refined with riding coordinates:
 C8(H8), C21(D21)
4.b Aromatic/amide H refined with riding coordinates:
 C2(H2), C3(H3), C5(H5), C6(H6), C12(H12), C13(H13), C16(H16), C18(H18),
 C19(H19)
4.c Idealised Me refined as rotating group:
 C7(H7A,H7B,H7C), C9(H9A,H9B,H9C), C10(H10A,H10B,H10C), C20(H20A,H20B,H20C)
;
_shelx_shelxl_version_number 2014/7
_olex2_submission_special_instructions 'No special instructions were received'
_oxdiff_exptl_absorpt_empirical_details
;
Empirical correction (ABSPACK) includes:
- Absorption correction using spherical harmonics
- Frame scaling
;
_oxdiff_exptl_absorpt_empirical_full_max 2.084
_oxdiff_exptl_absorpt_empirical_full_min 0.708

loop_
_space_group_symop_operation_xyz
'x, y, z'
'-x, -y, -z'

loop_
_atom_site_label
_atom_site_type_symbol
_atom_site_fract_x
_atom_site_fract_y
_atom_site_fract_z
_atom_site_U_iso_or_equiv
_atom_site_adp_type
_atom_site_occupancy
_atom_site_site_symmetry_order
_atom_site_calc_flag
_atom_site_refinement_flags_posn
_atom_site_refinement_flags_occupancy
_atom_site_disorder_assembly
_atom_site_disorder_group
I1 I 0.52003(5) 0.63612(3) 0.71904(2) 0.02222(11) Uani 0.9832(12) 1 d . P A 1
Ru1 Ru 0.27291(4) 0.49551(3) 0.74437(2) 0.01823(10) Uani 1 1 d . . . .
O1 O 0.8362(7) -0.0500(4) 0.9895(3) 0.0744(16) Uani 1 1 d . . . .
O2 O 0.8186(5) 0.0415(3) 0.8376(2) 0.0343(7) Uani 1 1 d . . . .
N1 N 0.0862(5) 0.6466(3) 0.8782(3) 0.0246(7) Uani 1 1 d . . . .
N2 N 0.2818(5) 0.4713(3) 0.9463(2) 0.0230(7) Uani 1 1 d . . . .
N3 N 0.7762(6) 0.0410(4) 0.9186(3) 0.0339(9) Uani 1 1 d . . . .
C1 C 0.1184(6) 0.3657(4) 0.7307(3) 0.0240(9) Uani 1 1 d . . . .
C2 C 0.2679(6) 0.3552(4) 0.6726(3) 0.0246(9) Uani 1 1 d . . . .
H2 H 0.3442 0.2728 0.6816 0.029 Uiso 1 1 calc R . . .
C3 C 0.3045(6) 0.4646(4) 0.6021(3) 0.0227(8) Uani 1 1 d . . . .
H3 H 0.4079 0.4556 0.5655 0.027 Uiso 1 1 calc R . . .
C4 C 0.1896(6) 0.5903(4) 0.5838(3) 0.0206(8) Uani 1 1 d . . . .
C5 C 0.0372(5) 0.6006(4) 0.6384(3) 0.0225(8) Uani 1 1 d . . . .
H5 H -0.0457 0.6814 0.6248 0.027 Uiso 1 1 calc R . . .
C6 C 0.0068(6) 0.4900(4) 0.7139(3) 0.0251(9) Uani 1 1 d . . . .
H6 H -0.0910 0.4998 0.7541 0.030 Uiso 1 1 calc R . . .
C7 C 0.0774(7) 0.2492(5) 0.8082(3) 0.0352(11) Uani 1 1 d . . . .
H7A H 0.1881 0.1895 0.8387 0.053 Uiso 1 1 calc GR . . .
H7B H 0.0133 0.2057 0.7800 0.053 Uiso 1 1 calc GR . . .
H7C H 0.0041 0.2769 0.8562 0.053 Uiso 1 1 calc GR . . .
C8 C 0.2338(6) 0.7044(4) 0.5043(3) 0.0249(9) Uani 1 1 d . . . .
H8 H 0.3650 0.6934 0.5059 0.030 Uiso 1 1 calc R . . .
C9 C 0.1482(6) 0.8346(4) 0.5149(3) 0.0290(10) Uani 1 1 d . . . .
H9A H 0.0201 0.8541 0.5036 0.043 Uiso 1 1 calc GR . . .
H9B H 0.1975 0.9023 0.4680 0.043 Uiso 1 1 calc GR . . .
H9C H 0.1722 0.8307 0.5797 0.043 Uiso 1 1 calc GR . . .
C10 C 0.1822(7) 0.7005(4) 0.4081(3) 0.0308(10) Uani 1 1 d . . . .
H10A H 0.2455 0.6185 0.4015 0.046 Uiso 1 1 calc GR . . .
H10B H 0.2138 0.7723 0.3558 0.046 Uiso 1 1 calc GR . . .
H10C H 0.0544 0.7084 0.4053 0.046 Uiso 1 1 calc GR . . .
C11 C 0.6480(6) 0.1524(4) 0.9292(3) 0.0283(10) Uani 1 1 d . . . .
C12 C 0.6160(6) 0.1601(4) 1.0194(3) 0.0316(10) Uani 1 1 d . . . .
H12 H 0.6758 0.0934 1.0743 0.038 Uiso 1 1 calc R . . .
C13 C 0.4959(6) 0.2663(4) 1.0286(3) 0.0287(9) Uani 1 1 d . . . .
H13 H 0.4738 0.2753 1.0895 0.034 Uiso 1 1 calc R . . .
C14 C 0.4084(6) 0.3594(4) 0.9465(3) 0.0243(9) Uani 1 1 d . . . .
C15 C 0.4338(5) 0.3529(4) 0.8538(3) 0.0211(8) Uani 1 1 d . . . .
C16 C 0.5607(6) 0.2469(4) 0.8467(3) 0.0258(9) Uani 1 1 d . . . .
H16 H 0.5877 0.2389 0.7858 0.031 Uiso 1 1 calc R . . .
C17 C 0.1994(6) 0.5485(4) 0.8591(3) 0.0243(9) Uani 1 1 d . . . .
C18 C 0.2222(6) 0.5227(4) 1.0177(3) 0.0283(10) Uani 1 1 d . . . .
H18 H 0.2598 0.4878 1.0832 0.034 Uiso 1 1 calc R . . .
C19 C 0.0999(6) 0.6325(5) 0.9743(3) 0.0313(10) Uani 1 1 d . . . .
H19 H 0.0345 0.6901 1.0041 0.038 Uiso 1 1 calc R . . .
C20 C -0.0386(6) 0.7508(4) 0.8099(4) 0.0317(10) Uani 1 1 d . . . .
H20A H 0.0153 0.7755 0.7469 0.047 Uiso 1 1 calc GR . . .
H20B H -0.0698 0.8253 0.8313 0.047 Uiso 1 1 calc GR . . .
H20C H -0.1456 0.7219 0.8053 0.047 Uiso 1 1 calc GR . . .
Cl1 Cl 0.56470(16) 0.00014(11) 0.71173(9) 0.0374(3) Uani 1 1 d . . . .
Cl2 Cl 0.19457(16) 0.00176(11) 0.70317(9) 0.0354(3) Uani 1 1 d . . . .
Cl3 Cl 0.36677(15) 0.13494(10) 0.53209(8) 0.0318(2) Uani 1 1 d . . . .
C21 C 0.3936(6) 0.0001(4) 0.6401(3) 0.0288(10) Uani 1 1 d . . . .
D21 D 0.4262 -0.0806 0.6240 0.035 Uiso 1 1 calc R . . .
I1A I 0.597(3) 0.592(2) 0.7141(12) 0.02222(11) Uani 0.0168(12) 1 d . P A 2

loop_
_atom_site_aniso_label
_atom_site_aniso_U_11
_atom_site_aniso_U_22
_atom_site_aniso_U_33
_atom_site_aniso_U_23
_atom_site_aniso_U_13
_atom_site_aniso_U_12
I1 0.0217(2) 0.02050(17) 0.02335(15) -0.00345(11) -0.00506(11) -0.00786(16)
Ru1 0.02091(17) 0.01648(15) 0.01754(16) -0.00483(12) -0.00246(12) -0.00576(12)
O1 0.092(4) 0.046(2) 0.040(2) 0.0099(19) -0.006(2) 0.031(2)
O2 0.0396(19) 0.0261(16) 0.0359(19) -0.0098(14) -0.0058(15) -0.0052(14)
N1 0.0235(18) 0.0283(18) 0.0279(19) -0.0157(15) 0.0032(15) -0.0085(15)
N2 0.0256(18) 0.0313(18) 0.0175(17) -0.0102(15) 0.0001(14) -0.0136(15)
N3 0.040(2) 0.0237(18) 0.028(2) 0.0026(16) -0.0068(18) -0.0044(17)
C1 0.033(2) 0.024(2) 0.018(2) -0.0033(16) -0.0032(17) -0.0174(18)
C2 0.037(2) 0.0154(18) 0.025(2) -0.0096(16) -0.0084(18) -0.0066(17)
C3 0.027(2) 0.030(2) 0.0153(19) -0.0114(16) -0.0017(16) -0.0088(18)
C4 0.025(2) 0.0188(18) 0.0160(19) -0.0018(15) -0.0101(16) -0.0051(16)
C5 0.020(2) 0.0224(19) 0.024(2) -0.0078(16) -0.0081(16) -0.0025(16)
C6 0.021(2) 0.035(2) 0.026(2) -0.0140(18) -0.0028(17) -0.0114(18)
C7 0.055(3) 0.035(2) 0.024(2) -0.009(2) 0.000(2) -0.028(2)
C8 0.024(2) 0.022(2) 0.025(2) -0.0032(17) -0.0051(17) -0.0064(17)
C9 0.034(2) 0.020(2) 0.031(2) -0.0054(18) -0.007(2) -0.0067(18)
C10 0.042(3) 0.029(2) 0.019(2) -0.0020(18) -0.0039(19) -0.012(2)
C11 0.033(2) 0.021(2) 0.028(2) -0.0024(18) -0.0027(19) -0.0094(18)
C12 0.033(3) 0.031(2) 0.026(2) -0.0013(18) -0.0080(19) -0.008(2)
C13 0.033(2) 0.034(2) 0.020(2) -0.0057(18) -0.0009(18) -0.013(2)
C14 0.026(2) 0.024(2) 0.022(2) -0.0023(17) -0.0026(17) -0.0111(17)
C15 0.023(2) 0.0221(19) 0.019(2) -0.0051(16) -0.0034(16) -0.0097(16)
C16 0.030(2) 0.0191(19) 0.025(2) -0.0025(16) -0.0039(18) -0.0079(17)
C17 0.025(2) 0.022(2) 0.026(2) -0.0035(17) -0.0047(17) -0.0107(17)
C18 0.036(3) 0.037(2) 0.020(2) -0.0141(19) 0.0036(19) -0.017(2)
C19 0.034(3) 0.035(2) 0.034(3) -0.020(2) 0.004(2) -0.013(2)
C20 0.034(3) 0.024(2) 0.037(3) -0.0123(19) 0.001(2) -0.0056(19)
Cl1 0.0382(6) 0.0323(5) 0.0393(6) -0.0057(5) -0.0129(5) -0.0108(5)
Cl2 0.0363(6) 0.0359(6) 0.0358(6) -0.0120(5) 0.0015(5) -0.0125(5)
Cl3 0.0374(6) 0.0243(5) 0.0308(6) -0.0045(4) -0.0049(5) -0.0084(4)
C21 0.032(2) 0.022(2) 0.032(2) -0.0073(18) -0.0029(19) -0.0092(18)
I1A 0.0217(2) 0.02050(17) 0.02335(15) -0.00345(11) -0.00506(11) -0.00786(16)

loop_
_atom_type_symbol
_atom_type_description
_atom_type_scat_dispersion_real
_atom_type_scat_dispersion_imag
_atom_type_scat_source
C C 0.0181 0.0091 'International Tables Vol C Tables 4.2.6.8 and 6.1.1.4'
D D 0.0000 0.0000 'International Tables Vol C Tables 4.2.6.8 and 6.1.1.4'
Cl Cl 0.3639 0.7018 'International Tables Vol C Tables 4.2.6.8 and 6.1.1.4'
H H 0.0000 0.0000 'International Tables Vol C Tables 4.2.6.8 and 6.1.1.4'
I I -0.3257 6.8362 'International Tables Vol C Tables 4.2.6.8 and 6.1.1.4'
N N 0.0311 0.0180 'International Tables Vol C Tables 4.2.6.8 and 6.1.1.4'
O O 0.0492 0.0322 'International Tables Vol C Tables 4.2.6.8 and 6.1.1.4'
Ru Ru 0.0552 3.2960 'International Tables Vol C Tables 4.2.6.8 and 6.1.1.4'

loop_
_geom_angle_atom_site_label_1
_geom_angle_atom_site_label_2
_geom_angle_atom_site_label_3
_geom_angle
C1 Ru1 I1 162.75(12)
C1 Ru1 C2 37.49(16)
C1 Ru1 C3 66.74(15)
C1 Ru1 C4 79.23(14)
C1 Ru1 C5 67.14(15)
C1 Ru1 I1A 151.2(5)
C2 Ru1 I1 125.37(12)
C2 Ru1 C3 36.31(15)
C2 Ru1 C4 65.95(14)
C2 Ru1 C5 77.39(15)
C2 Ru1 I1A 114.1(5)
C3 Ru1 I1 97.04(11)
C3 Ru1 C4 36.53(14)
C3 Ru1 C5 64.56(15)
C3 Ru1 I1A 90.4(4)
C4 Ru1 I1 91.12(10)
C4 Ru1 I1A 92.8(4)
C5 Ru1 I1 112.32(10)
C5 Ru1 C4 35.42(15)
C5 Ru1 I1A 119.9(4)
C6 Ru1 I1 148.05(12)
C6 Ru1 C1 37.97(16)
C6 Ru1 C2 67.04(17)
C6 Ru1 C3 78.10(16)
C6 Ru1 C4 66.05(15)
C6 Ru1 C5 37.03(15)
C6 Ru1 I1A 156.9(4)
C15 Ru1 I1 87.70(11)
C15 Ru1 C1 93.63(16)
C15 Ru1 C2 90.80(16)
C15 Ru1 C3 114.21(16)
C15 Ru1 C4 150.26(16)
C15 Ru1 C5 159.98(15)
C15 Ru1 C6 123.33(16)
C15 Ru1 I1A 79.6(4)
C17 Ru1 I1 86.14(11)
C17 Ru1 C1 110.93(16)
C17 Ru1 C2 146.05(16)
C17 Ru1 C3 168.50(16)
C17 Ru1 C4 132.71(16)
C17 Ru1 C5 104.00(16)
C17 Ru1 C6 93.34(17)
C17 Ru1 C15 76.87(17)
C17 Ru1 I1A 94.9(5)
C17 N1 C19 110.8(4)
C17 N1 C20 125.4(4)
C19 N1 C20 123.8(4)
C17 N2 C14 115.8(4)
C17 N2 C18 111.6(4)
C18 N2 C14 132.6(4)
O1 N3 O2 121.7(4)
O1 N3 C11 119.2(4)
O2 N3 C11 119.1(4)
C2 C1 Ru1 72.7(2)
C2 C1 C6 117.8(4)
C2 C1 C7 121.8(4)
C6 C1 Ru1 70.4(2)
C6 C1 C7 120.4(4)
C7 C1 Ru1 127.7(3)
Ru1 C2 H2 129.7
C1 C2 Ru1 69.8(2)
C1 C2 H2 119.6
C3 C2 Ru1 73.4(2)
C3 C2 C1 120.8(4)
C3 C2 H2 119.6
Ru1 C3 H3 129.0
C2 C3 Ru1 70.3(2)
C2 C3 H3 119.3
C2 C3 C4 121.5(4)
C4 C3 Ru1 73.8(2)
C4 C3 H3 119.3
C3 C4 Ru1 69.6(2)
C3 C4 C8 118.9(4)
C5 C4 Ru1 71.5(2)
C5 C4 C3 118.1(4)
C5 C4 C8 123.0(4)
C8 C4 Ru1 132.3(3)
Ru1 C5 H5 133.5
C4 C5 Ru1 73.1(2)
C4 C5 H5 120.0
C4 C5 C6 120.0(4)
C6 C5 Ru1 66.7(2)
C6 C5 H5 120.0
Ru1 C6 H6 124.5
C1 C6 Ru1 71.6(2)
C1 C6 C5 121.7(4)
C1 C6 H6 119.2
C5 C6 Ru1 76.3(2)
C5 C6 H6 119.2
C1 C7 H7A 109.5
C1 C7 H7B 109.5
C1 C7 H7C 109.5
H7A C7 H7B 109.5
H7A C7 H7C 109.5
H7B C7 H7C 109.5
C4 C8 H8 107.7
C4 C8 C9 113.6(4)
C4 C8 C10 108.6(3)
C9 C8 H8 107.7
C9 C8 C10 111.4(4)
C10 C8 H8 107.7
C8 C9 H9A 109.5
C8 C9 H9B 109.5
C8 C9 H9C 109.5
H9A C9 H9B 109.5
H9A C9 H9C 109.5
H9B C9 H9C 109.5
C8 C10 H10A 109.5
C8 C10 H10B 109.5
C8 C10 H10C 109.5
H10A C10 H10B 109.5
H10A C10 H10C 109.5
H10B C10 H10C 109.5
C12 C11 N3 119.5(4)
C12 C11 C16 122.5(4)
C16 C11 N3 118.0(4)
C11 C12 H12 120.5
C13 C12 C11 119.1(4)
C13 C12 H12 120.5
C12 C13 H13 120.9
C12 C13 C14 118.2(4)
C14 C13 H13 120.9
N2 C14 C15 111.9(4)
C13 C14 N2 123.8(4)
C13 C14 C15 124.3(4)
C14 C15 Ru1 117.1(3)
C16 C15 Ru1 126.9(3)
C16 C15 C14 115.9(4)
C11 C16 H16 120.0
C15 C16 C11 119.9(4)
C15 C16 H16 120.0
N1 C17 Ru1 137.7(3)
N1 C17 N2 104.1(4)
N2 C17 Ru1 118.2(3)
N2 C18 H18 127.3
C19 C18 N2 105.4(4)
C19 C18 H18 127.3
N1 C19 H19 126.0
C18 C19 N1 108.1(4)
C18 C19 H19 126.0
N1 C20 H20A 109.5
N1 C20 H20B 109.5
N1 C20 H20C 109.5
H20A C20 H20B 109.5
H20A C20 H20C 109.5
H20B C20 H20C 109.5
Cl1 C21 Cl2 110.2(3)
Cl1 C21 Cl3 110.2(2)
Cl1 C21 D21 108.6
Cl2 C21 Cl3 110.6(2)
Cl2 C21 D21 108.6
Cl3 C21 D21 108.6

loop_
_geom_bond_atom_site_label_1
_geom_bond_atom_site_label_2
_geom_bond_distance
I1 Ru1 2.7149(4)
Ru1 C1 2.183(4)
Ru1 C2 2.220(4)
Ru1 C3 2.259(4)
Ru1 C4 2.314(4)
Ru1 C5 2.295(4)
Ru1 C6 2.168(4)
Ru1 C15 2.067(4)
Ru1 C17 2.015(5)
Ru1 I1A 2.935(19)
O1 N3 1.211(5)
O2 N3 1.231(5)
N1 C17 1.349(5)
N1 C19 1.394(6)
N1 C20 1.451(6)
N2 C14 1.409(6)
N2 C17 1.379(5)
N2 C18 1.392(5)
N3 C11 1.463(6)
C1 C2 1.415(6)
C1 C6 1.416(6)
C1 C7 1.508(6)
C2 H2 0.9500
C2 C3 1.396(6)
C3 H3 0.9500
C3 C4 1.434(6)
C4 C5 1.402(6)
C4 C8 1.514(5)
C5 H5 0.9500
C5 C6 1.422(6)
C6 H6 0.9500
C7 H7A 0.9800
C7 H7B 0.9800
C7 H7C 0.9800
C8 H8 1.0000
C8 C9 1.528(6)
C8 C10 1.532(6)
C9 H9A 0.9800
C9 H9B 0.9800
C9 H9C 0.9800
C10 H10A 0.9800
C10 H10B 0.9800
C10 H10C 0.9800
C11 C12 1.382(7)
C11 C16 1.398(6)
C12 H12 0.9500
C12 C13 1.381(7)
C13 H13 0.9500
C13 C14 1.389(6)
C14 C15 1.411(6)
C15 C16 1.394(6)
C16 H16 0.9500
C18 H18 0.9500
C18 C19 1.349(7)
C19 H19 0.9500
C20 H20A 0.9800
C20 H20B 0.9800
C20 H20C 0.9800
Cl1 C21 1.758(5)
Cl2 C21 1.763(5)
Cl3 C21 1.772(5)
C21 D21 1.0000
